data_9015148
loop_
_publ_author_name
'Xu, H.'
'Su, Y.'
'Balmer, M. L.'
'Navrotsky, A.'

_publ_section_title
;
 A new series of oxygen-deficient perovskites in the NaTixNb1-xO3-.05x
 system: synthesis, crystal chemistry, and energetics
 Note: x = 0.15
;
_journal_name_full 'Chemistry of Materials'
_journal_page_first 1872
_journal_page_last 1878
_journal_paper_doi 10.1021/cm020963s
_journal_volume 15
_journal_year 2003
_chemical_compound_source Synthetic
_chemical_formula_sum 'Na Nb0.85 O2.925 Ti0.15'
_chemical_name_mineral Lueshite
_space_group_IT_number 57
_symmetry_space_group_name_Hall '-P 2a 2ab'
_symmetry_space_group_name_H-M 'P b m a'
_cell_angle_alpha 90
_cell_angle_beta 90
_cell_angle_gamma 90
_cell_length_a 5.5396
_cell_length_b 15.5705
_cell_length_c 5.5087
_cell_formula_units_Z 8
_cell_volume 475.149
_database_code_amcsd 0018690
_exptl_crystal_density_diffrn 4.360
_cod_original_formula_sum 'Na (Nb.85 Ti.15) O2.925'
_cod_database_code 9015148

loop_
_space_group_symop_operation_xyz
x,y,z
1/2-x,1/2+y,z
1/2+x,1/2-y,-z
1/2+x,y,-z
1/2-x,-y,z
x,1/2-y,z
-x,1/2+y,-z
-x,-y,-z

loop_
_atom_site_label
_atom_site_fract_x
_atom_site_fract_y
_atom_site_fract_z
_atom_site_occupancy
_atom_site_U_iso_or_equiv
Na1 0.75000 0.00000 0.23800 1.00000 0.00900
Na2 0.74400 0.25000 0.25400 1.00000 0.00900
Nb1 0.26020 0.12520 0.23770 0.85000 0.00300
Ti1 0.26020 0.12520 0.23770 0.15000 0.00300
O1 0.25000 0.00000 0.26880 0.95000 0.00740
O2 0.25180 0.25000 0.17150 1.00000 0.00740
O3 0.05700 0.13700 0.53840 0.95000 0.00740
O4 0.49090 0.10720 -0.02420 1.00000 0.00740

loop_
_cod_related_entry_id
_cod_related_entry_database
_cod_related_entry_code
1 AMCSD 0018690
